data_4119701
loop_
_publ_author_name
'Burgert Blom'
'Stephan Enthaler'
'Shigeyoshi Inoue'
'Elisabeth Irran'
'Matthias Driess'

_publ_contact_author_address
;
Institute of Chemistry: Metalorganics and Inorganic Materials, 
Technische Universit\"at Berlin, Strasse des 17. Juni 135, Sekr. C2, 
D-10623 Berlin
;
_publ_contact_author_email matthias.driess@tu-berlin.de
_publ_contact_author_fax 49-30-314-29732
_publ_contact_author_name 'Matthias Driess'
_publ_contact_author_phone 49-30-314-22265
_publ_section_title
;
 Electron-Rich N-Heterocyclic Silylene (NHSi)-Iron Complexes: Synthesis,
 Structures, and Catalytic Ability of an Isolable Hydridosilylene-Iron
 Complex
;
_journal_name_full 'Journal of the American Chemical Society'
_journal_page_first 6703
_journal_page_last 6713
_journal_paper_doi 10.1021/ja402480v
_journal_volume 135
_journal_year 2013
_chemical_formula_sum 'C28 H58 Fe N2 P4 Si'
_chemical_formula_weight 630.58
_chemical_name_systematic
; 
 ? 
;
_space_group_IT_number 15
_symmetry_cell_setting monoclinic
_symmetry_space_group_name_Hall '-C 2yc'
_symmetry_space_group_name_H-M 'C 1 2/c 1'
_atom_sites_solution_hydrogens geom
_atom_sites_solution_primary direct
_atom_sites_solution_secondary difmap
_audit_creation_method
;
CrysAlisPro, Oxford Diffraction Ltd.,
Version 1.171.35.21 (release 20-01-2012 CrysAlis171 .NET)
(compiled Jan 23 2012,18:06:46)
;
_cell_angle_alpha 90.00
_cell_angle_beta 123.614(16)
_cell_angle_gamma 90.00
_cell_formula_units_Z 8
_cell_length_a 36.850(5)
_cell_length_b 9.3961(5)
_cell_length_c 23.976(3)
_cell_measurement_reflns_used 4238
_cell_measurement_temperature 150(2)
_cell_measurement_theta_max 32.4785
_cell_measurement_theta_min 3.2805
_cell_volume 6913.5(18)
_computing_cell_refinement
;
CrysAlisPro, Agilent Technologies,
Version 1.171.35.21 (release 20-01-2012 CrysAlis171 .NET)
(compiled Jan 23 2012,18:06:46)
;
_computing_data_collection
;
CrysAlisPro, Agilent Technologies,
Version 1.171.35.21 (release 20-01-2012 CrysAlis171 .NET)
(compiled Jan 23 2012,18:06:46)
;
_computing_data_reduction
;
CrysAlisPro, Agilent Technologies,
Version 1.171.35.21 (release 20-01-2012 CrysAlis171 .NET)
(compiled Jan 23 2012,18:06:46)
;
_computing_structure_refinement 'SHELXL-97 (Sheldrick, 1997)'
_computing_structure_solution 'SHELXS-97 (Sheldrick, 1990)'
_diffrn_ambient_temperature 150(2)
_diffrn_measured_fraction_theta_full 0.998
_diffrn_measured_fraction_theta_max 0.998
_diffrn_measurement_device_type 'Xcalibur, Sapphire3'
_diffrn_measurement_method '\w scans'
_diffrn_radiation_monochromator graphite
_diffrn_radiation_source 'Enhance (Mo) x-ray Source'
_diffrn_radiation_type MoK\a
_diffrn_radiation_wavelength 0.71073
_diffrn_reflns_av_R_equivalents 0.0874
_diffrn_reflns_av_sigmaI/netI 0.0778
_diffrn_reflns_limit_h_max 35
_diffrn_reflns_limit_h_min -43
_diffrn_reflns_limit_k_max 11
_diffrn_reflns_limit_k_min -11
_diffrn_reflns_limit_l_max 27
_diffrn_reflns_limit_l_min -28
_diffrn_reflns_number 25759
_diffrn_reflns_theta_full 25.00
_diffrn_reflns_theta_max 25.00
_diffrn_reflns_theta_min 3.29
_exptl_absorpt_coefficient_mu 0.675
_exptl_absorpt_correction_T_max 0.9794
_exptl_absorpt_correction_T_min 0.8098
_exptl_absorpt_correction_type multi-scan
_exptl_absorpt_process_details
;
CrysAlisPro, Agilent Technologies,
Version 1.171.35.21 (release 20-01-2012 CrysAlis171 .NET)
(compiled Jan 23 2012,18:06:46)
empirical absorption correction using spherical harmonics,
 implemented in SCALE3 ABSPACK scaling algorithm.
;
_exptl_crystal_colour violet
_exptl_crystal_density_diffrn 1.212
_exptl_crystal_description plate
_exptl_crystal_F_000 2720
_exptl_crystal_size_max 0.33
_exptl_crystal_size_mid 0.11
_exptl_crystal_size_min 0.03
_refine_diff_density_max 1.669
_refine_diff_density_min -0.820
_refine_diff_density_rms 0.131
_refine_ls_extinction_method none
_refine_ls_goodness_of_fit_ref 1.181
_refine_ls_hydrogen_treatment constr
_refine_ls_matrix_type full
_refine_ls_number_parameters 339
_refine_ls_number_reflns 6081
_refine_ls_number_restraints 0
_refine_ls_restrained_S_all 1.181
_refine_ls_R_factor_all 0.1278
_refine_ls_R_factor_gt 0.1083
_refine_ls_shift/su_max 0.000
_refine_ls_shift/su_mean 0.000
_refine_ls_structure_factor_coef Fsqd
_refine_ls_weighting_details 'calc w=1/[\s^2^(Fo^2^)+(0.0000P)^2^+214.2275P] where P=(Fo^2^+2Fc^2^)/3'
_refine_ls_weighting_scheme calc
_refine_ls_wR_factor_gt 0.2252
_refine_ls_wR_factor_ref 0.2337
_reflns_number_gt 5026
_reflns_number_total 6081
_reflns_threshold_expression >2sigma(I)
_cod_data_source_file ja402480v_si_001_2.cif
_cod_data_source_block c:\compound4
_cod_original_cell_volume 6913.5(12)
_cod_database_code 4119701

loop_
_symmetry_equiv_pos_as_xyz
'x, y, z'
'-x, y, -z+1/2'
'x+1/2, y+1/2, z'
'-x+1/2, y+1/2, -z+1/2'
'-x, -y, -z'
'x, -y, z-1/2'
'-x+1/2, -y+1/2, -z'
'x+1/2, -y+1/2, z-1/2'

loop_
_atom_site_label
_atom_site_type_symbol
_atom_site_fract_x
_atom_site_fract_y
_atom_site_fract_z
_atom_site_U_iso_or_equiv
_atom_site_adp_type
_atom_site_occupancy
_atom_site_symmetry_multiplicity
_atom_site_calc_flag
_atom_site_refinement_flags
Fe1 Fe 0.14992(3) 0.06735(11) 0.29809(5) 0.0123(3) Uani 1 1 d .
Si1 Si 0.10426(7) 0.0655(2) 0.18853(10) 0.0159(5) Uani 1 1 d .
P1 P 0.11007(8) -0.0683(3) 0.31644(11) 0.0252(5) Uani 1 1 d .
P2 P 0.19587(7) 0.2051(3) 0.29579(11) 0.0233(5) Uani 1 1 d .
P3 P 0.20385(9) -0.0792(3) 0.34418(13) 0.0377(7) Uani 1 1 d .
P4 P 0.13899(9) 0.2168(3) 0.35513(12) 0.0308(6) Uani 1 1 d .
N1 N 0.1170(2) 0.0796(7) 0.1197(3) 0.0174(14) Uani 1 1 d .
N2 N 0.0766(2) 0.2285(7) 0.1294(3) 0.0167(14) Uani 1 1 d .
C3 C 0.0920(2) 0.1956(8) 0.0934(4) 0.0162(17) Uani 1 1 d .
C4 C 0.0505(3) 0.2469(9) -0.0317(4) 0.0214(18) Uani 1 1 d .
H4A H 0.0306 0.1730 -0.0395 0.026 Uiso 1 1 calc R
C5 C 0.1678(3) 0.0624(11) 0.0829(5) 0.037(2) Uani 1 1 d .
H5A H 0.1535 0.1412 0.0511 0.055 Uiso 1 1 calc R
H5B H 0.1800 -0.0042 0.0659 0.055 Uiso 1 1 calc R
H5C H 0.1913 0.1000 0.1263 0.055 Uiso 1 1 calc R
C6 C 0.1348(3) -0.0144(10) 0.0910(4) 0.025(2) Uani 1 1 d .
C7 C 0.0850(3) 0.2762(9) 0.0338(4) 0.0199(18) Uani 1 1 d .
C8 C 0.0533(3) -0.0509(10) 0.1327(4) 0.029(2) Uani 1 1 d .
H8A H 0.0332 -0.0405 0.1471 0.043 Uiso 1 1 calc R
H8B H 0.0620 -0.1508 0.1367 0.043 Uiso 1 1 calc R
H8C H 0.0387 -0.0204 0.0859 0.043 Uiso 1 1 calc R
C9 C 0.0721(3) 0.4334(11) -0.0745(5) 0.036(2) Uani 1 1 d .
H9A H 0.0676 0.4870 -0.1114 0.043 Uiso 1 1 calc R
C10 C 0.0982(3) -0.0755(11) 0.0233(5) 0.042(3) Uani 1 1 d .
H10A H 0.0839 0.0020 -0.0092 0.063 Uiso 1 1 calc R
H10B H 0.0769 -0.1243 0.0288 0.063 Uiso 1 1 calc R
H10C H 0.1106 -0.1433 0.0071 0.063 Uiso 1 1 calc R
C11 C 0.0441(3) 0.3378(9) 0.1189(4) 0.0212(18) Uani 1 1 d .
C12 C 0.0035(3) 0.3320(11) 0.0472(4) 0.033(2) Uani 1 1 d .
H12A H -0.0064 0.2332 0.0354 0.050 Uiso 1 1 calc R
H12B H 0.0106 0.3692 0.0161 0.050 Uiso 1 1 calc R
H12C H -0.0196 0.3899 0.0441 0.050 Uiso 1 1 calc R
C13 C 0.1565(3) -0.1393(10) 0.1398(5) 0.032(2) Uani 1 1 d .
H13A H 0.1773 -0.1027 0.1850 0.048 Uiso 1 1 calc R
H13B H 0.1718 -0.1992 0.1258 0.048 Uiso 1 1 calc R
H13C H 0.1341 -0.1959 0.1399 0.048 Uiso 1 1 calc R
C14 C 0.1758(3) 0.2290(11) 0.4472(4) 0.034(2) Uani 1 1 d .
H14A H 0.1620 0.2863 0.4647 0.050 Uiso 1 1 calc R
H14B H 0.2032 0.2740 0.4592 0.050 Uiso 1 1 calc R
H14C H 0.1818 0.1333 0.4666 0.050 Uiso 1 1 calc R
C15 C 0.1363(3) -0.1519(11) 0.4002(4) 0.035(2) Uani 1 1 d .
H15A H 0.1141 -0.1995 0.4040 0.052 Uiso 1 1 calc R
H15B H 0.1508 -0.0785 0.4349 0.052 Uiso 1 1 calc R
H15C H 0.1579 -0.2219 0.4059 0.052 Uiso 1 1 calc R
C16 C 0.0667(3) 0.0326(10) 0.3152(5) 0.037(2) Uani 1 1 d .
H16A H 0.0421 0.0496 0.2684 0.044 Uiso 1 1 calc R
H16B H 0.0558 -0.0217 0.3384 0.044 Uiso 1 1 calc R
C17 C 0.0447(3) 0.3225(11) -0.0850(4) 0.029(2) Uani 1 1 d .
H17A H 0.0216 0.2982 -0.1292 0.034 Uiso 1 1 calc R
C18 C 0.2367(3) 0.3014(11) 0.3732(4) 0.034(2) Uani 1 1 d .
H18A H 0.2546 0.3616 0.3642 0.050 Uiso 1 1 calc R
H18B H 0.2554 0.2326 0.4084 0.050 Uiso 1 1 calc R
H18C H 0.2217 0.3610 0.3880 0.050 Uiso 1 1 calc R
C19 C 0.2338(3) 0.1064(10) 0.2830(5) 0.033(2) Uani 1 1 d .
H19A H 0.2194 0.0784 0.2354 0.040 Uiso 1 1 calc R
H19B H 0.2596 0.1655 0.2958 0.040 Uiso 1 1 calc R
C20 C 0.0302(3) 0.3016(12) 0.1663(5) 0.038(3) Uani 1 1 d .
H20A H 0.0135 0.2128 0.1519 0.057 Uiso 1 1 calc R
H20B H 0.0121 0.3787 0.1657 0.057 Uiso 1 1 calc R
H20C H 0.0561 0.2901 0.2118 0.057 Uiso 1 1 calc R
C21 C 0.1128(3) 0.3912(9) 0.0443(4) 0.0237(19) Uani 1 1 d .
H21A H 0.1359 0.4163 0.0884 0.028 Uiso 1 1 calc R
C22 C 0.1065(3) 0.4670(10) -0.0097(5) 0.035(2) Uani 1 1 d .
H22A H 0.1258 0.5425 -0.0027 0.043 Uiso 1 1 calc R
C24 C 0.0639(3) 0.4864(10) 0.1342(5) 0.035(2) Uani 1 1 d .
H24A H 0.0734 0.5084 0.1042 0.053 Uiso 1 1 calc R
H24B H 0.0890 0.4903 0.1808 0.053 Uiso 1 1 calc R
H24C H 0.0421 0.5562 0.1276 0.053 Uiso 1 1 calc R
C25 C 0.0862(4) 0.1746(13) 0.3509(6) 0.046(3) Uani 1 1 d .
H25A H 0.0928 0.1699 0.3969 0.055 Uiso 1 1 calc R
H25B H 0.0648 0.2517 0.3266 0.055 Uiso 1 1 calc R
C26 C 0.0786(4) -0.2281(11) 0.2691(5) 0.043(3) Uani 1 1 d .
H26A H 0.0711 -0.2832 0.2960 0.065 Uiso 1 1 calc R
H26B H 0.0962 -0.2868 0.2589 0.065 Uiso 1 1 calc R
H26C H 0.0519 -0.1987 0.2272 0.065 Uiso 1 1 calc R
C27 C 0.1297(4) 0.4078(10) 0.3390(5) 0.044(3) Uani 1 1 d .
H27A H 0.1234 0.4502 0.3702 0.066 Uiso 1 1 calc R
H27B H 0.1049 0.4234 0.2929 0.066 Uiso 1 1 calc R
H27C H 0.1558 0.4524 0.3453 0.066 Uiso 1 1 calc R
C29 C 0.1817(3) 0.3532(10) 0.2371(5) 0.036(2) Uani 1 1 d .
H29A H 0.2084 0.3998 0.2468 0.053 Uiso 1 1 calc R
H29B H 0.1637 0.4223 0.2420 0.053 Uiso 1 1 calc R
H29C H 0.1654 0.3167 0.1911 0.053 Uiso 1 1 calc R
C30 C 0.1994(4) -0.2653(11) 0.3205(7) 0.056(3) Uani 1 1 d .
H30A H 0.2286 -0.3060 0.3412 0.084 Uiso 1 1 calc R
H30B H 0.1837 -0.2727 0.2716 0.084 Uiso 1 1 calc R
H30C H 0.1835 -0.3175 0.3358 0.084 Uiso 1 1 calc R
C31 C 0.2472(4) -0.0235(14) 0.3270(7) 0.058(3) Uani 1 1 d .
H31A H 0.2750 -0.0037 0.3702 0.070 Uiso 1 1 calc R
H31B H 0.2523 -0.1034 0.3052 0.070 Uiso 1 1 calc R
C32 C 0.2419(4) -0.0986(14) 0.4345(5) 0.059(3) Uani 1 1 d .
H32A H 0.2650 -0.1653 0.4438 0.089 Uiso 1 1 calc R
H32B H 0.2263 -0.1352 0.4540 0.089 Uiso 1 1 calc R
H32C H 0.2547 -0.0058 0.4543 0.089 Uiso 1 1 calc R

loop_
_atom_site_aniso_label
_atom_site_aniso_U_11
_atom_site_aniso_U_22
_atom_site_aniso_U_33
_atom_site_aniso_U_23
_atom_site_aniso_U_13
_atom_site_aniso_U_12
Fe1 0.0122(6) 0.0116(5) 0.0114(5) 0.0008(4) 0.0053(5) -0.0006(4)
Si1 0.0155(11) 0.0144(10) 0.0144(10) 0.0011(9) 0.0062(9) -0.0008(9)
P1 0.0286(13) 0.0243(12) 0.0247(12) 0.0012(10) 0.0161(10) -0.0080(10)
P2 0.0142(11) 0.0315(12) 0.0172(11) 0.0028(10) 0.0043(9) -0.0093(9)
P3 0.0325(15) 0.0337(14) 0.0332(14) 0.0033(11) 0.0095(12) 0.0169(12)
P4 0.0491(16) 0.0218(12) 0.0213(12) 0.0022(10) 0.0193(12) 0.0083(11)
N1 0.018(4) 0.020(3) 0.012(3) -0.002(3) 0.007(3) 0.002(3)
N2 0.016(4) 0.019(3) 0.014(3) 0.001(3) 0.007(3) 0.001(3)
C3 0.011(4) 0.017(4) 0.014(4) 0.001(3) 0.002(3) 0.003(3)
C4 0.008(4) 0.034(5) 0.018(4) 0.004(4) 0.005(3) 0.005(3)
C5 0.037(6) 0.046(6) 0.035(5) 0.009(5) 0.025(5) 0.018(5)
C6 0.022(5) 0.030(5) 0.020(4) -0.003(4) 0.009(4) 0.005(4)
C7 0.015(4) 0.030(5) 0.023(4) 0.003(4) 0.016(4) 0.004(4)
C8 0.024(5) 0.030(5) 0.023(4) 0.003(4) 0.007(4) -0.008(4)
C9 0.047(6) 0.041(6) 0.033(5) 0.028(5) 0.031(5) 0.025(5)
C10 0.045(6) 0.036(6) 0.031(5) -0.015(5) 0.013(5) 0.010(5)
C11 0.014(4) 0.027(4) 0.021(4) 0.001(4) 0.009(4) 0.013(4)
C12 0.016(5) 0.049(6) 0.021(5) -0.001(4) 0.001(4) 0.013(4)
C13 0.034(6) 0.025(5) 0.033(5) -0.004(4) 0.015(5) 0.007(4)
C14 0.028(5) 0.048(6) 0.023(5) -0.003(4) 0.013(4) -0.001(5)
C15 0.034(6) 0.039(6) 0.026(5) 0.010(4) 0.013(5) -0.004(4)
C16 0.030(6) 0.031(5) 0.045(6) 0.006(5) 0.018(5) 0.003(4)
C17 0.018(5) 0.050(6) 0.018(4) 0.002(4) 0.010(4) 0.011(4)
C18 0.024(5) 0.044(6) 0.027(5) -0.006(4) 0.011(4) -0.011(4)
C19 0.034(6) 0.036(6) 0.032(5) -0.001(4) 0.020(5) -0.006(4)
C20 0.034(6) 0.055(7) 0.038(5) 0.015(5) 0.027(5) 0.023(5)
C21 0.021(5) 0.026(5) 0.026(5) -0.002(4) 0.014(4) -0.001(4)
C22 0.031(6) 0.031(5) 0.051(6) 0.007(5) 0.027(5) 0.000(4)
C24 0.032(6) 0.033(5) 0.038(5) -0.003(4) 0.018(5) 0.014(4)
C25 0.044(7) 0.059(7) 0.051(7) -0.001(6) 0.036(6) 0.005(6)
C26 0.055(7) 0.034(6) 0.033(5) 0.003(5) 0.020(5) -0.020(5)
C27 0.061(7) 0.023(5) 0.040(6) 0.000(4) 0.023(6) 0.015(5)
C29 0.027(5) 0.035(5) 0.038(5) 0.009(4) 0.014(5) -0.012(4)
C30 0.059(8) 0.024(5) 0.082(9) 0.005(6) 0.037(7) 0.018(5)
C31 0.042(7) 0.068(9) 0.074(9) 0.006(7) 0.037(7) 0.010(6)
C32 0.051(8) 0.071(9) 0.032(6) 0.023(6) 0.009(6) 0.012(6)

loop_
_atom_type_symbol
_atom_type_description
_atom_type_scat_dispersion_real
_atom_type_scat_dispersion_imag
_atom_type_scat_source
C C 0.0033 0.0016 'International Tables Vol C Tables 4.2.6.8 and 6.1.1.4'
H H 0.0000 0.0000 'International Tables Vol C Tables 4.2.6.8 and 6.1.1.4'
N N 0.0061 0.0033 'International Tables Vol C Tables 4.2.6.8 and 6.1.1.4'
Si Si 0.0817 0.0704 'International Tables Vol C Tables 4.2.6.8 and 6.1.1.4'
P P 0.1023 0.0942 'International Tables Vol C Tables 4.2.6.8 and 6.1.1.4'
Fe Fe 0.3463 0.8444 'International Tables Vol C Tables 4.2.6.8 and 6.1.1.4'

loop_
_geom_angle_atom_site_label_1
_geom_angle_atom_site_label_2
_geom_angle_atom_site_label_3
_geom_angle
P4 Fe1 P3 122.45(11)
P4 Fe1 P2 92.89(11)
P3 Fe1 P2 83.24(11)
P4 Fe1 P1 82.44(10)
P3 Fe1 P1 93.22(11)
P2 Fe1 P1 171.48(10)
P4 Fe1 Si1 118.46(10)
P3 Fe1 Si1 119.09(10)
P2 Fe1 Si1 93.81(9)
P1 Fe1 Si1 94.67(9)
C8 Si1 N2 91.4(3)
C8 Si1 N1 92.8(3)
N2 Si1 N1 66.8(3)
C8 Si1 Fe1 129.8(3)
N2 Si1 Fe1 127.5(2)
N1 Si1 Fe1 128.7(2)
C8 Si1 C3 91.7(3)
N2 Si1 C3 32.9(3)
N1 Si1 C3 33.9(3)
Fe1 Si1 C3 138.4(2)
C16 P1 C26 99.5(5)
C16 P1 C15 99.4(5)
C26 P1 C15 95.4(4)
C16 P1 Fe1 111.9(3)
C26 P1 Fe1 128.1(4)
C15 P1 Fe1 117.6(3)
C29 P2 C19 100.0(5)
C29 P2 C18 97.2(5)
C19 P2 C18 98.2(4)
C29 P2 Fe1 125.5(3)
C19 P2 Fe1 112.5(3)
C18 P2 Fe1 118.8(3)
C30 P3 C32 98.7(6)
C30 P3 C31 97.9(6)
C32 P3 C31 95.6(6)
C30 P3 Fe1 123.8(4)
C32 P3 Fe1 123.9(4)
C31 P3 Fe1 110.8(4)
C27 P4 C14 96.8(5)
C27 P4 C25 97.2(5)
C14 P4 C25 97.3(5)
C27 P4 Fe1 125.9(4)
C14 P4 Fe1 122.0(3)
C25 P4 Fe1 111.8(4)
C3 N1 C6 129.4(7)
C3 N1 Si1 91.6(5)
C6 N1 Si1 136.8(5)
C3 N2 C11 130.8(7)
C3 N2 Si1 92.9(5)
C11 N2 Si1 135.6(5)
N2 C3 N1 108.6(7)
N2 C3 C7 126.8(7)
N1 C3 C7 124.5(7)
N2 C3 Si1 54.2(4)
N1 C3 Si1 54.5(4)
C7 C3 Si1 179.0(6)
C17 C4 C7 121.4(8)
C17 C4 H4A 119.3
C7 C4 H4A 119.3
C6 C5 H5A 109.5
C6 C5 H5B 109.5
H5A C5 H5B 109.5
C6 C5 H5C 109.5
H5A C5 H5C 109.5
H5B C5 H5C 109.5
N1 C6 C5 111.7(7)
N1 C6 C13 106.2(7)
C5 C6 C13 110.3(8)
N1 C6 C10 111.0(7)
C5 C6 C10 109.8(8)
C13 C6 C10 107.6(8)
C4 C7 C21 118.0(8)
C4 C7 C3 122.6(7)
C21 C7 C3 119.3(7)
Si1 C8 H8A 109.5
Si1 C8 H8B 109.5
H8A C8 H8B 109.5
Si1 C8 H8C 109.5
H8A C8 H8C 109.5
H8B C8 H8C 109.5
C17 C9 C22 120.0(8)
C17 C9 H9A 120.0
C22 C9 H9A 120.0
C6 C10 H10A 109.5
C6 C10 H10B 109.5
H10A C10 H10B 109.5
C6 C10 H10C 109.5
H10A C10 H10C 109.5
H10B C10 H10C 109.5
N2 C11 C20 106.9(7)
N2 C11 C24 111.1(7)
C20 C11 C24 109.8(8)
N2 C11 C12 111.1(7)
C20 C11 C12 107.8(7)
C24 C11 C12 110.1(8)
C11 C12 H12A 109.5
C11 C12 H12B 109.5
H12A C12 H12B 109.5
C11 C12 H12C 109.5
H12A C12 H12C 109.5
H12B C12 H12C 109.5
C6 C13 H13A 109.5
C6 C13 H13B 109.5
H13A C13 H13B 109.5
C6 C13 H13C 109.5
H13A C13 H13C 109.5
H13B C13 H13C 109.5
P4 C14 H14A 109.5
P4 C14 H14B 109.5
H14A C14 H14B 109.5
P4 C14 H14C 109.5
H14A C14 H14C 109.5
H14B C14 H14C 109.5
P1 C15 H15A 109.5
P1 C15 H15B 109.5
H15A C15 H15B 109.5
P1 C15 H15C 109.5
H15A C15 H15C 109.5
H15B C15 H15C 109.5
C25 C16 P1 107.7(7)
C25 C16 H16A 110.2
P1 C16 H16A 110.2
C25 C16 H16B 110.2
P1 C16 H16B 110.2
H16A C16 H16B 108.5
C4 C17 C9 120.2(8)
C4 C17 H17A 119.9
C9 C17 H17A 119.9
P2 C18 H18A 109.5
P2 C18 H18B 109.5
H18A C18 H18B 109.5
P2 C18 H18C 109.5
H18A C18 H18C 109.5
H18B C18 H18C 109.5
C31 C19 P2 105.9(7)
C31 C19 H19A 110.6
P2 C19 H19A 110.6
C31 C19 H19B 110.6
P2 C19 H19B 110.6
H19A C19 H19B 108.7
C11 C20 H20A 109.5
C11 C20 H20B 109.5
H20A C20 H20B 109.5
C11 C20 H20C 109.5
H20A C20 H20C 109.5
H20B C20 H20C 109.5
C22 C21 C7 120.0(8)
C22 C21 H21A 120.0
C7 C21 H21A 120.0
C21 C22 C9 120.3(9)
C21 C22 H22A 119.8
C9 C22 H22A 119.8
C11 C24 H24A 109.5
C11 C24 H24B 109.5
H24A C24 H24B 109.5
C11 C24 H24C 109.5
H24A C24 H24C 109.5
H24B C24 H24C 109.5
C16 C25 P4 110.8(7)
C16 C25 H25A 109.5
P4 C25 H25A 109.5
C16 C25 H25B 109.5
P4 C25 H25B 109.5
H25A C25 H25B 108.1
P1 C26 H26A 109.5
P1 C26 H26B 109.5
H26A C26 H26B 109.5
P1 C26 H26C 109.5
H26A C26 H26C 109.5
H26B C26 H26C 109.5
P4 C27 H27A 109.5
P4 C27 H27B 109.5
H27A C27 H27B 109.5
P4 C27 H27C 109.5
H27A C27 H27C 109.5
H27B C27 H27C 109.5
P2 C29 H29A 109.5
P2 C29 H29B 109.5
H29A C29 H29B 109.5
P2 C29 H29C 109.5
H29A C29 H29C 109.5
H29B C29 H29C 109.5
P3 C30 H30A 109.5
P3 C30 H30B 109.5
H30A C30 H30B 109.5
P3 C30 H30C 109.5
H30A C30 H30C 109.5
H30B C30 H30C 109.5
C19 C31 P3 112.4(8)
C19 C31 H31A 109.1
P3 C31 H31A 109.1
C19 C31 H31B 109.1
P3 C31 H31B 109.1
H31A C31 H31B 107.9
P3 C32 H32A 109.5
P3 C32 H32B 109.5
H32A C32 H32B 109.5
P3 C32 H32C 109.5
H32A C32 H32C 109.5
H32B C32 H32C 109.5

loop_
_geom_bond_atom_site_label_1
_geom_bond_atom_site_label_2
_geom_bond_distance
Fe1 P4 2.148(3)
Fe1 P3 2.153(3)
Fe1 P2 2.156(2)
Fe1 P1 2.166(2)
Fe1 Si1 2.200(2)
Si1 C8 1.933(9)
Si1 N2 1.948(7)
Si1 N1 1.954(7)
Si1 C3 2.400(8)
P1 C16 1.844(10)
P1 C26 1.852(10)
P1 C15 1.853(9)
P2 C29 1.838(9)
P2 C19 1.841(10)
P2 C18 1.854(9)
P3 C30 1.818(11)
P3 C32 1.825(10)
P3 C31 1.929(12)
P4 C27 1.828(10)
P4 C14 1.847(9)
P4 C25 1.931(11)
N1 C3 1.338(10)
N1 C6 1.478(10)
N2 C3 1.306(10)
N2 C11 1.488(10)
C3 C7 1.508(11)
C4 C17 1.371(12)
C4 C7 1.395(11)
C4 H4A 0.9500
C5 C6 1.517(13)
C5 H5A 0.9800
C5 H5B 0.9800
C5 H5C 0.9800
C6 C13 1.534(12)
C6 C10 1.536(12)
C7 C21 1.414(12)
C8 H8A 0.9800
C8 H8B 0.9800
C8 H8C 0.9800
C9 C17 1.374(14)
C9 C22 1.392(14)
C9 H9A 0.9500
C10 H10A 0.9800
C10 H10B 0.9800
C10 H10C 0.9800
C11 C20 1.523(12)
C11 C24 1.524(13)
C11 C12 1.532(11)
C12 H12A 0.9800
C12 H12B 0.9800
C12 H12C 0.9800
C13 H13A 0.9800
C13 H13B 0.9800
C13 H13C 0.9800
C14 H14A 0.9800
C14 H14B 0.9800
C14 H14C 0.9800
C15 H15A 0.9800
C15 H15B 0.9800
C15 H15C 0.9800
C16 C25 1.533(15)
C16 H16A 0.9900
C16 H16B 0.9900
C17 H17A 0.9500
C18 H18A 0.9800
C18 H18B 0.9800
C18 H18C 0.9800
C19 C31 1.508(15)
C19 H19A 0.9900
C19 H19B 0.9900
C20 H20A 0.9800
C20 H20B 0.9800
C20 H20C 0.9800
C21 C22 1.380(12)
C21 H21A 0.9500
C22 H22A 0.9500
C24 H24A 0.9800
C24 H24B 0.9800
C24 H24C 0.9800
C25 H25A 0.9900
C25 H25B 0.9900
C26 H26A 0.9800
C26 H26B 0.9800
C26 H26C 0.9800
C27 H27A 0.9800
C27 H27B 0.9800
C27 H27C 0.9800
C29 H29A 0.9800
C29 H29B 0.9800
C29 H29C 0.9800
C30 H30A 0.9800
C30 H30B 0.9800
C30 H30C 0.9800
C31 H31A 0.9900
C31 H31B 0.9900
C32 H32A 0.9800
C32 H32B 0.9800
C32 H32C 0.9800
